data_7046021
loop_
_publ_author_name
'Dang, Li-Long'
'Lin, Yue-Jian'
'Jin, Guo-Xin'

_publ_section_title
;
 Controllable assembly of rectangular macrocycles bearing different
 numbers of unsaturated sites based on half-sandwich iridium fragments.
;
_journal_issue 18
_journal_name_full 'Dalton transactions (Cambridge, England : 2003)'
_journal_page_first 6378
_journal_page_last 6385
_journal_paper_doi 10.1039/c8dt00461g
_journal_volume 47
_journal_year 2018
_chemical_formula_sum 'C47 H57 Cl3 F3 Ir3 N2 O11 S'
_chemical_formula_weight 1597.95
_space_group_crystal_system monoclinic
_space_group_IT_number 14
_space_group_name_Hall '-P 2ybc'
_space_group_name_H-M_alt 'P 1 21/c 1'
_symmetry_space_group_name_Hall '-P 2ybc'
_symmetry_space_group_name_H-M 'P 1 21/c 1'
_atom_sites_solution_hydrogens geom
_audit_creation_method SHELXL-2014/7
_audit_update_record
;
2018-01-31 deposited with the CCDC.
2018-04-11 downloaded from the CCDC.
;
_cell_angle_alpha 90
_cell_angle_beta 103.2420(10)
_cell_angle_gamma 90
_cell_formula_units_Z 4
_cell_length_a 14.2389(11)
_cell_length_b 20.1647(16)
_cell_length_c 19.0241(15)
_cell_measurement_reflns_used 9947
_cell_measurement_temperature 173(2)
_cell_measurement_theta_max 27.47
_cell_measurement_theta_min 2.26
_cell_volume 5317.0(7)
_computing_cell_refinement 'Bruker SAINT'
_computing_data_collection 'Bruker APEX2'
_computing_data_reduction 'Bruker SAINT'
_computing_molecular_graphics 'Bruker SHELXTL'
_computing_publication_material 'Bruker SHELXTL'
_computing_structure_refinement 'SHELXL-2014/7 (Sheldrick, 2014)'
_computing_structure_solution 'SHELXS-97 (Sheldrick, 2008)'
_diffrn_ambient_temperature 173(2)
_diffrn_measured_fraction_theta_full 0.993
_diffrn_measured_fraction_theta_max 0.993
_diffrn_measurement_device_type 'Bruker APEX-II CCD'
_diffrn_measurement_method '\f and \w scans'
_diffrn_radiation_type MoK\a
_diffrn_radiation_wavelength 0.71073
_diffrn_reflns_av_R_equivalents 0.0364
_diffrn_reflns_av_unetI/netI 0.0405
_diffrn_reflns_Laue_measured_fraction_full 0.993
_diffrn_reflns_Laue_measured_fraction_max 0.993
_diffrn_reflns_limit_h_max 18
_diffrn_reflns_limit_h_min -16
_diffrn_reflns_limit_k_max 26
_diffrn_reflns_limit_k_min -26
_diffrn_reflns_limit_l_max 22
_diffrn_reflns_limit_l_min -24
_diffrn_reflns_number 38214
_diffrn_reflns_point_group_measured_fraction_full 0.993
_diffrn_reflns_point_group_measured_fraction_max 0.993
_diffrn_reflns_theta_full 25.242
_diffrn_reflns_theta_max 27.469
_diffrn_reflns_theta_min 1.469
_exptl_absorpt_coefficient_mu 7.748
_exptl_absorpt_correction_T_max 0.746
_exptl_absorpt_correction_T_min 0.457
_exptl_absorpt_correction_type multi-scan
_exptl_absorpt_process_details sadabs
_exptl_crystal_colour brown
_exptl_crystal_density_diffrn 1.996
_exptl_crystal_description block
_exptl_crystal_F_000 3064
_exptl_crystal_size_max 0.160
_exptl_crystal_size_mid 0.120
_exptl_crystal_size_min 0.100
_refine_diff_density_max 1.860
_refine_diff_density_min -1.068
_refine_diff_density_rms 0.188
_refine_ls_extinction_method none
_refine_ls_goodness_of_fit_ref 0.942
_refine_ls_hydrogen_treatment constr
_refine_ls_matrix_type full
_refine_ls_number_parameters 638
_refine_ls_number_reflns 12098
_refine_ls_number_restraints 18
_refine_ls_restrained_S_all 0.943
_refine_ls_R_factor_all 0.0466
_refine_ls_R_factor_gt 0.0323
_refine_ls_shift/su_max 0.004
_refine_ls_shift/su_mean 0.000
_refine_ls_structure_factor_coef Fsqd
_refine_ls_weighting_details 'w=1/[\s^2^(Fo^2^)+(0.0683P)^2^+22.4540P] where P=(Fo^2^+2Fc^2^)/3'
_refine_ls_weighting_scheme calc
_refine_ls_wR_factor_gt 0.0926
_refine_ls_wR_factor_ref 0.1074
_reflns_Friedel_coverage 0.000
_reflns_number_gt 9802
_reflns_number_total 12098
_reflns_threshold_expression 'I > 2\s(I)'
_cod_data_source_file c8dt00461g2.cif
_cod_data_source_block 6b
_cod_depositor_comments 'Adding full bibliography for 7046019--7046024.cif.'
_cod_database_code 7046021
_shelx_shelxl_version_number 2014/7
_shelx_space_group_comment
; 
The symmetry employed for this shelxl refinement is uniquely defined 
by the following loop, which should always be used as a source of 
symmetry information in preference to the above space-group names. 
They are only intended as comments. 
;
_shelx_estimated_absorpt_t_min 0.370
_shelx_estimated_absorpt_t_max 0.511

loop_
_space_group_symop_operation_xyz
'x, y, z'
'-x, y+1/2, -z+1/2'
'-x, -y, -z'
'x, -y-1/2, z-1/2'

loop_
_atom_site_label
_atom_site_type_symbol
_atom_site_fract_x
_atom_site_fract_y
_atom_site_fract_z
_atom_site_U_iso_or_equiv
_atom_site_adp_type
_atom_site_occupancy
_atom_site_site_symmetry_order
_atom_site_calc_flag
_atom_site_refinement_flags_posn
_atom_site_refinement_flags_adp
_atom_site_refinement_flags_occupancy
_atom_site_disorder_assembly
_atom_site_disorder_group
Ir1 Ir 0.22940(2) 0.81077(2) 1.01794(2) 0.02174(7) Uani 1 1 d . . . . .
Ir2 Ir 0.33292(2) 1.09258(2) 0.74374(2) 0.02217(7) Uani 1 1 d . . . . .
Ir3 Ir 0.31037(2) 0.96301(2) 1.24340(2) 0.02219(7) Uani 1 1 d . . . . .
N1 N 0.3655(4) 0.8362(3) 1.0852(3) 0.0225(10) Uani 1 1 d . . . . .
N2 N 0.5421(4) 0.8747(3) 1.1810(3) 0.0236(10) Uani 1 1 d . . . . .
Cl1 Cl 0.40812(12) 0.84859(8) 0.81739(9) 0.0288(3) Uani 1 1 d . . . . .
Cl2 Cl 0.15733(12) 1.05575(8) 0.94730(9) 0.0331(3) Uani 1 1 d . . . . .
Cl3 Cl 0.32152(12) 0.85660(8) 1.30199(9) 0.0332(3) Uani 1 1 d . . . . .
O1 O 0.2661(3) 1.0767(2) 0.8321(2) 0.0254(9) Uani 1 1 d . . . . .
O2 O 0.3712(3) 0.9935(2) 0.7793(2) 0.0245(9) Uani 1 1 d . . . . .
O3 O 0.2973(3) 0.8280(2) 0.9304(2) 0.0264(9) Uani 1 1 d . . . . .
O4 O 0.2069(3) 0.9134(2) 0.9922(2) 0.0237(9) Uani 1 1 d . . . . .
O5 O 0.2900(3) 0.9071(2) 1.1472(2) 0.0242(9) Uani 1 1 d . . . . .
O6 O 0.4527(3) 0.9432(2) 1.2346(2) 0.0245(9) Uani 1 1 d . . . . .
C1 C 0.2708(4) 1.0194(3) 0.8584(3) 0.0218(12) Uani 1 1 d . . . . .
C2 C 0.3321(4) 0.9699(3) 0.8273(3) 0.0212(12) Uani 1 1 d . . . . .
C3 C 0.3413(4) 0.9053(3) 0.8529(3) 0.0219(12) Uani 1 1 d . . . . .
C4 C 0.2958(4) 0.8859(3) 0.9066(3) 0.0214(12) Uani 1 1 d . . . . .
C5 C 0.2401(4) 0.9353(3) 0.9407(3) 0.0222(12) Uani 1 1 d . . . . .
C6 C 0.2265(4) 0.9999(3) 0.9125(3) 0.0235(12) Uani 1 1 d . . . . .
C7 C 0.3668(4) 0.8792(3) 1.1373(3) 0.0207(12) Uani 1 1 d . . . . .
C8 C 0.4582(4) 0.9002(3) 1.1865(3) 0.0224(12) Uani 1 1 d . . . . .
C9 C 0.5412(5) 0.8247(3) 1.1298(4) 0.0297(14) Uani 1 1 d . . . . .
C10 C 0.6264(5) 0.7934(4) 1.1245(5) 0.0438(19) Uani 1 1 d . . . . .
H10 H 0.6853 0.8053 1.1567 0.053 Uiso 1 1 calc R U . . .
C11 C 0.6261(6) 0.7454(4) 1.0731(6) 0.061(3) Uani 1 1 d . . . . .
H11 H 0.6852 0.7262 1.0683 0.073 Uiso 1 1 calc R U . . .
C12 C 0.5402(6) 0.7249(4) 1.0283(5) 0.050(2) Uani 1 1 d . . . . .
H12 H 0.5400 0.6893 0.9956 0.060 Uiso 1 1 calc R U . . .
C13 C 0.4548(5) 0.7560(4) 1.0311(4) 0.0368(16) Uani 1 1 d . . . . .
H13 H 0.3966 0.7431 0.9985 0.044 Uiso 1 1 calc R U . . .
C14 C 0.4528(4) 0.8059(3) 1.0810(3) 0.0235(12) Uani 1 1 d . . . . .
C15 C 0.1229(5) 0.7413(3) 0.9648(3) 0.0296(14) Uani 1 1 d . . . . .
C16 C 0.1972(5) 0.7069(3) 1.0162(4) 0.0311(14) Uani 1 1 d . . . . .
C17 C 0.1983(5) 0.7325(3) 1.0861(3) 0.0291(14) Uani 1 1 d . . . . .
C18 C 0.1261(5) 0.7844(3) 1.0789(4) 0.0318(14) Uani 1 1 d . . . . .
C19 C 0.0783(5) 0.7876(4) 1.0045(4) 0.0325(15) Uani 1 1 d . . . . .
C20 C 0.0971(6) 0.7264(4) 0.8853(4) 0.0424(19) Uani 1 1 d . . . . .
H20A H 0.0648 0.6833 0.8772 0.064 Uiso 1 1 calc R U . . .
H20B H 0.1560 0.7254 0.8668 0.064 Uiso 1 1 calc R U . . .
H20C H 0.0537 0.7609 0.8600 0.064 Uiso 1 1 calc R U . . .
C21 C 0.2541(6) 0.6507(3) 0.9979(4) 0.0422(18) Uani 1 1 d . . . . .
H21A H 0.3112 0.6437 1.0372 0.063 Uiso 1 1 calc R U . . .
H21B H 0.2745 0.6606 0.9532 0.063 Uiso 1 1 calc R U . . .
H21C H 0.2144 0.6105 0.9912 0.063 Uiso 1 1 calc R U . . .
C22 C 0.2636(6) 0.7100(4) 1.1553(4) 0.0436(19) Uani 1 1 d . . . . .
H22A H 0.2296 0.6778 1.1790 0.065 Uiso 1 1 calc R U . . .
H22B H 0.2826 0.7483 1.1872 0.065 Uiso 1 1 calc R U . . .
H22C H 0.3213 0.6894 1.1451 0.065 Uiso 1 1 calc R U . . .
C23 C 0.1000(6) 0.8201(4) 1.1414(5) 0.045(2) Uani 1 1 d . . . . .
H23A H 0.0590 0.7915 1.1634 0.067 Uiso 1 1 calc R U . . .
H23B H 0.0652 0.8610 1.1240 0.067 Uiso 1 1 calc R U . . .
H23C H 0.1590 0.8311 1.1774 0.067 Uiso 1 1 calc R U . . .
C24 C -0.0039(6) 0.8341(4) 0.9724(5) 0.0471(19) Uani 1 1 d . . . . .
H24A H -0.0058 0.8411 0.9212 0.071 Uiso 1 1 calc R U . . .
H24B H 0.0059 0.8766 0.9979 0.071 Uiso 1 1 calc R U . . .
H24C H -0.0650 0.8145 0.9774 0.071 Uiso 1 1 calc R U . . .
C25 C 0.2634(5) 1.0643(3) 0.6357(4) 0.0325(15) Uani 1 1 d . . . . .
C26 C 0.2025(5) 1.1063(4) 0.6642(4) 0.0382(17) Uani 1 1 d . . . . .
C27 C 0.2496(5) 1.1696(4) 0.6838(4) 0.0377(17) Uani 1 1 d . . . . .
C28 C 0.3417(5) 1.1660(3) 0.6636(3) 0.0280(14) Uani 1 1 d . . . . .
C29 C 0.3519(5) 1.1001(3) 0.6366(3) 0.0279(14) Uani 1 1 d . . . . .
C30 C 0.2450(7) 0.9938(4) 0.6093(5) 0.052(2) Uani 1 1 d . . . . .
H30A H 0.2046 0.9714 0.6374 0.077 Uiso 1 1 calc R U . . .
H30B H 0.3066 0.9703 0.6154 0.077 Uiso 1 1 calc R U . . .
H30C H 0.2118 0.9940 0.5582 0.077 Uiso 1 1 calc R U . . .
C31 C 0.1054(6) 1.0875(5) 0.6774(6) 0.063(3) Uani 1 1 d . . . . .
H31A H 0.0558 1.0924 0.6325 0.095 Uiso 1 1 calc R U . . .
H31B H 0.0901 1.1165 0.7146 0.095 Uiso 1 1 calc R U . . .
H31C H 0.1072 1.0413 0.6937 0.095 Uiso 1 1 calc R U . . .
C32 C 0.2048(6) 1.2286(4) 0.7087(5) 0.053(2) Uani 1 1 d . . . . .
H32A H 0.2553 1.2572 0.7368 0.080 Uiso 1 1 calc R U . . .
H32B H 0.1612 1.2145 0.7390 0.080 Uiso 1 1 calc R U . . .
H32C H 0.1682 1.2531 0.6668 0.080 Uiso 1 1 calc R U . . .
C33 C 0.4142(6) 1.2197(4) 0.6721(4) 0.0418(18) Uani 1 1 d . . . . .
H33A H 0.4004 1.2480 0.6291 0.063 Uiso 1 1 calc R U . . .
H33B H 0.4787 1.2003 0.6781 0.063 Uiso 1 1 calc R U . . .
H33C H 0.4116 1.2463 0.7148 0.063 Uiso 1 1 calc R U . . .
C34 C 0.4332(6) 1.0752(4) 0.6058(4) 0.0381(17) Uani 1 1 d . . . . .
H34A H 0.4154 1.0789 0.5531 0.057 Uiso 1 1 calc R U . . .
H34B H 0.4462 1.0287 0.6195 0.057 Uiso 1 1 calc R U . . .
H34C H 0.4911 1.1017 0.6248 0.057 Uiso 1 1 calc R U . . .
C35 C 0.1879(5) 1.0252(4) 1.2109(4) 0.0363(16) Uani 1 1 d . . . . .
C36 C 0.1936(5) 1.0022(4) 1.2826(4) 0.0377(17) Uani 1 1 d . . . . .
C37 C 0.2849(5) 1.0247(3) 1.3284(4) 0.0320(15) Uani 1 1 d . . . . .
C38 C 0.3321(5) 1.0624(3) 1.2838(4) 0.0307(14) Uani 1 1 d . . . . .
C39 C 0.2726(6) 1.0623(3) 1.2092(4) 0.0378(17) Uani 1 1 d . . . . .
C40 C 0.1086(6) 1.0121(5) 1.1465(5) 0.059(3) Uani 1 1 d . . . . .
H40A H 0.0794 1.0542 1.1270 0.088 Uiso 1 1 calc R U . . .
H40B H 0.0595 0.9842 1.1604 0.088 Uiso 1 1 calc R U . . .
H40C H 0.1346 0.9893 1.1095 0.088 Uiso 1 1 calc R U . . .
C41 C 0.1189(6) 0.9614(5) 1.3094(6) 0.060(3) Uani 1 1 d . . . . .
H41A H 0.0700 0.9452 1.2679 0.091 Uiso 1 1 calc R U . . .
H41B H 0.0880 0.9891 1.3399 0.091 Uiso 1 1 calc R U . . .
H41C H 0.1506 0.9236 1.3375 0.091 Uiso 1 1 calc R U . . .
C42 C 0.3172(6) 1.0133(4) 1.4066(4) 0.0466(19) Uani 1 1 d . . . . .
H42A H 0.3871 1.0201 1.4215 0.070 Uiso 1 1 calc R U . . .
H42B H 0.3017 0.9678 1.4178 0.070 Uiso 1 1 calc R U . . .
H42C H 0.2844 1.0445 1.4324 0.070 Uiso 1 1 calc R U . . .
C43 C 0.4302(6) 1.0943(4) 1.3058(4) 0.0437(19) Uani 1 1 d . . . . .
H43A H 0.4626 1.0790 1.3542 0.065 Uiso 1 1 calc R U . . .
H43B H 0.4229 1.1426 1.3062 0.065 Uiso 1 1 calc R U . . .
H43C H 0.4689 1.0820 1.2714 0.065 Uiso 1 1 calc R U . . .
C44 C 0.2964(9) 1.0997(4) 1.1483(5) 0.064(3) Uani 1 1 d . . . . .
H44A H 0.2661 1.0782 1.1026 0.096 Uiso 1 1 calc R U . . .
H44B H 0.3666 1.1005 1.1539 0.096 Uiso 1 1 calc R U . . .
H44C H 0.2723 1.1453 1.1484 0.096 Uiso 1 1 calc R U . . .
C46 C 0.9322(11) 0.3760(8) 0.7244(9) 0.107(5) Uani 1 1 d . . . . .
S1 S 0.1235(3) 0.3430(2) 0.9331(2) 0.0642(13) Uani 0.591(9) 1 d . . P A 1
O7 O 0.1433(6) 0.3646(4) 0.8671(4) 0.090(2) Uani 0.591(9) 1 d . . P A 1
O8 O 0.2072(6) 0.3508(5) 0.9919(5) 0.106(3) Uani 0.591(9) 1 d . . P A 1
O9 O 0.0904(7) 0.2788(4) 0.9250(5) 0.109(3) Uani 0.591(9) 1 d . . P A 1
C45 C 0.0329(4) 0.3967(3) 0.9510(3) 0.0683(17) Uani 0.591(9) 1 d . . P A 1
F1 F -0.0460(6) 0.3875(6) 0.8986(6) 0.145(4) Uani 0.591(9) 1 d . U P A 1
F2 F 0.0029(8) 0.3768(6) 1.0110(6) 0.151(5) Uani 0.591(9) 1 d . U P A 1
F3 F 0.0633(9) 0.4579(4) 0.9555(7) 0.154(5) Uani 0.591(9) 1 d . U P A 1
O10 O 1.0336(9) 0.3513(6) 0.7274(6) 0.071(4) Uani 0.591(9) 1 d . . P A 1
C45' C 0.1235(3) 0.3430(2) 0.9331(2) 0.0642(13) Uani 0.409(9) 1 d . . P A 2
F1' F 0.1433(6) 0.3646(4) 0.8671(4) 0.090(2) Uani 0.409(9) 1 d . . P A 2
F2' F 0.2072(6) 0.3508(5) 0.9919(5) 0.106(3) Uani 0.409(9) 1 d . . P A 2
F3' F 0.0904(7) 0.2788(4) 0.9250(5) 0.109(3) Uani 0.409(9) 1 d . . P A 2
S1' S 0.0329(4) 0.3967(3) 0.9510(3) 0.0683(17) Uani 0.409(9) 1 d . . P A 2
O7' O -0.0460(6) 0.3875(6) 0.8986(6) 0.145(4) Uani 0.409(9) 1 d . . P A 2
O8' O 0.0029(8) 0.3768(6) 1.0110(6) 0.151(5) Uani 0.409(9) 1 d . . P A 2
O9' O 0.0633(9) 0.4579(4) 0.9555(7) 0.154(5) Uani 0.409(9) 1 d . . P A 2
O10' O 0.903(2) 0.4273(12) 0.7586(11) 0.112(9) Uani 0.409(9) 1 d . . P A 2

loop_
_atom_site_aniso_label
_atom_site_aniso_U_11
_atom_site_aniso_U_22
_atom_site_aniso_U_33
_atom_site_aniso_U_23
_atom_site_aniso_U_13
_atom_site_aniso_U_12
Ir1 0.02650(13) 0.02071(12) 0.01773(12) -0.00004(8) 0.00446(9) -0.00529(8)
Ir2 0.01945(12) 0.02295(13) 0.02355(13) 0.00542(9) 0.00376(9) -0.00041(8)
Ir3 0.02214(12) 0.02403(13) 0.02138(13) -0.00382(9) 0.00705(9) 0.00005(9)
N1 0.023(2) 0.022(2) 0.022(3) -0.004(2) 0.005(2) -0.001(2)
N2 0.023(2) 0.024(3) 0.024(3) -0.002(2) 0.006(2) -0.001(2)
Cl1 0.0359(8) 0.0247(7) 0.0285(8) -0.0021(6) 0.0125(6) 0.0031(6)
Cl2 0.0351(8) 0.0332(8) 0.0352(9) 0.0030(7) 0.0170(7) 0.0099(7)
Cl3 0.0355(8) 0.0307(8) 0.0343(9) 0.0027(7) 0.0100(7) -0.0015(6)
O1 0.025(2) 0.025(2) 0.029(2) 0.0070(18) 0.0109(18) 0.0045(17)
O2 0.027(2) 0.027(2) 0.020(2) 0.0010(17) 0.0060(17) -0.0017(18)
O3 0.035(2) 0.022(2) 0.024(2) -0.0007(17) 0.0087(19) -0.0037(18)
O4 0.025(2) 0.025(2) 0.022(2) -0.0004(17) 0.0064(17) -0.0018(17)
O5 0.021(2) 0.027(2) 0.024(2) -0.0062(17) 0.0042(17) 0.0005(17)
O6 0.021(2) 0.030(2) 0.023(2) -0.0076(18) 0.0065(17) -0.0011(17)
C1 0.017(3) 0.025(3) 0.022(3) 0.002(2) 0.001(2) -0.002(2)
C2 0.017(3) 0.026(3) 0.019(3) 0.001(2) 0.001(2) -0.002(2)
C3 0.019(3) 0.026(3) 0.020(3) -0.004(2) 0.004(2) 0.000(2)
C4 0.022(3) 0.021(3) 0.019(3) -0.003(2) 0.001(2) -0.003(2)
C5 0.020(3) 0.026(3) 0.021(3) -0.003(2) 0.005(2) -0.005(2)
C6 0.021(3) 0.024(3) 0.027(3) -0.002(2) 0.009(2) 0.001(2)
C7 0.024(3) 0.020(3) 0.019(3) -0.001(2) 0.008(2) -0.002(2)
C8 0.023(3) 0.023(3) 0.022(3) -0.002(2) 0.008(2) -0.008(2)
C9 0.028(3) 0.031(3) 0.030(4) -0.007(3) 0.008(3) -0.001(3)
C10 0.028(4) 0.041(4) 0.059(5) -0.011(4) 0.004(3) 0.005(3)
C11 0.041(5) 0.044(5) 0.104(8) -0.025(5) 0.030(5) 0.009(4)
C12 0.048(5) 0.043(5) 0.061(5) -0.022(4) 0.017(4) 0.004(4)
C13 0.036(4) 0.033(4) 0.041(4) -0.010(3) 0.007(3) 0.002(3)
C14 0.025(3) 0.020(3) 0.025(3) -0.002(2) 0.006(2) -0.001(2)
C15 0.035(3) 0.028(3) 0.024(3) 0.005(3) 0.002(3) -0.014(3)
C16 0.030(3) 0.031(3) 0.029(3) 0.004(3) 0.001(3) -0.010(3)
C17 0.039(4) 0.027(3) 0.021(3) 0.006(2) 0.005(3) -0.012(3)
C18 0.036(4) 0.027(3) 0.034(4) 0.000(3) 0.011(3) -0.012(3)
C19 0.029(3) 0.032(3) 0.038(4) 0.003(3) 0.010(3) -0.011(3)
C20 0.054(5) 0.045(4) 0.021(3) -0.005(3) -0.005(3) -0.015(4)
C21 0.055(5) 0.022(3) 0.046(4) 0.005(3) 0.005(4) -0.001(3)
C22 0.058(5) 0.042(4) 0.025(4) 0.013(3) -0.002(3) -0.008(4)
C23 0.046(4) 0.046(5) 0.050(5) -0.010(4) 0.029(4) -0.016(4)
C24 0.037(4) 0.044(4) 0.060(5) 0.001(4) 0.011(4) -0.005(3)
C25 0.031(3) 0.034(4) 0.026(3) 0.010(3) -0.006(3) -0.006(3)
C26 0.024(3) 0.050(4) 0.036(4) 0.016(3) -0.004(3) -0.004(3)
C27 0.032(4) 0.041(4) 0.038(4) 0.019(3) 0.006(3) 0.006(3)
C28 0.034(3) 0.026(3) 0.023(3) 0.013(3) 0.005(3) -0.002(3)
C29 0.036(3) 0.027(3) 0.019(3) 0.010(2) 0.001(3) -0.002(3)
C30 0.057(5) 0.048(5) 0.043(5) -0.008(4) -0.001(4) -0.020(4)
C31 0.028(4) 0.083(7) 0.075(7) 0.032(6) 0.003(4) 0.000(4)
C32 0.047(5) 0.049(5) 0.061(6) 0.015(4) 0.008(4) 0.020(4)
C33 0.050(4) 0.035(4) 0.041(4) 0.009(3) 0.012(4) -0.011(3)
C34 0.045(4) 0.050(4) 0.019(3) 0.003(3) 0.007(3) 0.003(3)
C35 0.038(4) 0.035(4) 0.032(4) -0.012(3) 0.000(3) 0.010(3)
C36 0.032(4) 0.033(4) 0.054(5) -0.006(3) 0.023(3) 0.006(3)
C37 0.036(4) 0.033(4) 0.030(4) -0.013(3) 0.015(3) 0.007(3)
C38 0.037(4) 0.024(3) 0.033(4) -0.009(3) 0.010(3) 0.002(3)
C39 0.056(5) 0.025(3) 0.030(4) -0.004(3) 0.005(3) 0.006(3)
C40 0.045(5) 0.046(5) 0.072(6) -0.002(4) -0.012(4) 0.019(4)
C41 0.038(4) 0.061(6) 0.093(8) -0.014(5) 0.040(5) -0.009(4)
C42 0.054(5) 0.050(5) 0.042(4) -0.008(4) 0.025(4) 0.001(4)
C43 0.053(5) 0.038(4) 0.041(4) -0.012(3) 0.013(4) -0.012(3)
C44 0.117(9) 0.034(4) 0.037(5) 0.002(4) 0.007(5) 0.008(5)
C46 0.103(11) 0.108(11) 0.110(12) -0.026(9) 0.026(9) 0.029(9)
S1 0.055(2) 0.060(2) 0.074(3) -0.0005(19) 0.0060(18) -0.0063(17)
O7 0.095(5) 0.119(7) 0.067(5) -0.016(4) 0.041(4) -0.028(5)
O8 0.066(5) 0.152(8) 0.092(6) -0.024(6) 0.000(4) 0.011(5)
O9 0.133(7) 0.069(5) 0.134(8) -0.018(5) 0.049(6) -0.032(5)
C45 0.060(3) 0.081(4) 0.063(3) 0.007(3) 0.013(2) -0.007(2)
F1 0.069(5) 0.216(12) 0.138(9) -0.006(8) -0.001(5) 0.034(6)
F2 0.181(10) 0.165(10) 0.146(9) -0.031(7) 0.118(8) -0.084(8)
F3 0.188(11) 0.065(6) 0.244(13) -0.003(7) 0.120(10) -0.008(6)
O10 0.082(9) 0.062(7) 0.055(7) -0.006(6) -0.013(6) -0.003(6)
C45' 0.055(2) 0.060(2) 0.074(3) -0.0005(19) 0.0060(18) -0.0063(17)
F1' 0.095(5) 0.119(7) 0.067(5) -0.016(4) 0.041(4) -0.028(5)
F2' 0.066(5) 0.152(8) 0.092(6) -0.024(6) 0.000(4) 0.011(5)
F3' 0.133(7) 0.069(5) 0.134(8) -0.018(5) 0.049(6) -0.032(5)
S1' 0.060(3) 0.081(4) 0.063(3) 0.007(3) 0.013(2) -0.007(2)
O7' 0.069(5) 0.216(12) 0.138(9) -0.006(8) -0.001(5) 0.034(6)
O8' 0.181(10) 0.165(10) 0.146(9) -0.031(7) 0.118(8) -0.084(8)
O9' 0.188(11) 0.065(6) 0.244(13) -0.003(7) 0.120(10) -0.008(6)
O10' 0.18(3) 0.093(17) 0.055(12) -0.016(11) 0.010(14) -0.003(17)

loop_
_atom_type_symbol
_atom_type_description
_atom_type_scat_dispersion_real
_atom_type_scat_dispersion_imag
_atom_type_scat_source
C C 0.0033 0.0016 'International Tables Vol C Tables 4.2.6.8 and 6.1.1.4'
H H 0.0000 0.0000 'International Tables Vol C Tables 4.2.6.8 and 6.1.1.4'
N N 0.0061 0.0033 'International Tables Vol C Tables 4.2.6.8 and 6.1.1.4'
O O 0.0106 0.0060 'International Tables Vol C Tables 4.2.6.8 and 6.1.1.4'
F F 0.0171 0.0103 'International Tables Vol C Tables 4.2.6.8 and 6.1.1.4'
S S 0.1246 0.1234 'International Tables Vol C Tables 4.2.6.8 and 6.1.1.4'
Cl Cl 0.1484 0.1585 'International Tables Vol C Tables 4.2.6.8 and 6.1.1.4'
Ir Ir -1.4442 7.9887 'International Tables Vol C Tables 4.2.6.8 and 6.1.1.4'

loop_
_geom_angle_atom_site_label_1
_geom_angle_atom_site_label_2
_geom_angle_atom_site_label_3
_geom_angle
_geom_angle_site_symmetry_1
_geom_angle_site_symmetry_3
N1 Ir1 O4 88.41(18) . .
N1 Ir1 O3 85.22(19) . .
O4 Ir1 O3 74.65(16) . .
N1 Ir1 C18 112.3(2) . .
O4 Ir1 C18 106.2(2) . .
O3 Ir1 C18 162.4(2) . .
N1 Ir1 C15 153.1(2) . .
O4 Ir1 C15 118.2(2) . .
O3 Ir1 C15 97.9(2) . .
C18 Ir1 C15 65.9(3) . .
N1 Ir1 C16 114.1(2) . .
O4 Ir1 C16 157.5(2) . .
O3 Ir1 C16 106.3(2) . .
C18 Ir1 C16 66.1(3) . .
C15 Ir1 C16 39.4(2) . .
N1 Ir1 C17 95.7(2) . .
O4 Ir1 C17 143.9(2) . .
O3 Ir1 C17 141.4(2) . .
C18 Ir1 C17 39.6(3) . .
C15 Ir1 C17 65.4(2) . .
C16 Ir1 C17 38.7(3) . .
N1 Ir1 C19 150.5(2) . .
O4 Ir1 C19 95.1(2) . .
O3 Ir1 C19 124.0(2) . .
C18 Ir1 C19 38.7(3) . .
C15 Ir1 C19 39.0(3) . .
C16 Ir1 C19 65.3(3) . .
C17 Ir1 C19 64.9(3) . .
N2 Ir2 C27 114.5(3) 3_677 .
N2 Ir2 C29 110.8(2) 3_677 .
C27 Ir2 C29 67.0(3) . .
N2 Ir2 C26 154.4(3) 3_677 .
C27 Ir2 C26 39.9(3) . .
C29 Ir2 C26 65.8(3) . .
N2 Ir2 O1 88.36(18) 3_677 .
C27 Ir2 O1 103.8(2) . .
C29 Ir2 O1 160.7(2) . .
C26 Ir2 O1 96.1(2) . .
N2 Ir2 O2 87.89(18) 3_677 .
C27 Ir2 O2 157.6(3) . .
C29 Ir2 O2 107.0(2) . .
C26 Ir2 O2 117.7(2) . .
O1 Ir2 O2 74.80(16) . .
N2 Ir2 C25 149.6(2) 3_677 .
C27 Ir2 C25 66.5(3) . .
C29 Ir2 C25 39.7(3) . .
C26 Ir2 C25 38.5(3) . .
O1 Ir2 C25 121.6(2) . .
O2 Ir2 C25 94.8(2) . .
N2 Ir2 C28 95.1(2) 3_677 .
C27 Ir2 C28 39.7(3) . .
C29 Ir2 C28 39.5(3) . .
C26 Ir2 C28 65.7(3) . .
O1 Ir2 C28 140.4(2) . .
O2 Ir2 C28 144.7(2) . .
C25 Ir2 C28 65.9(3) . .
O6 Ir3 O5 76.91(16) . .
O6 Ir3 C35 146.0(3) . .
O5 Ir3 C35 97.0(2) . .
O6 Ir3 C36 160.4(2) . .
O5 Ir3 C36 122.7(3) . .
C35 Ir3 C36 39.3(3) . .
O6 Ir3 C37 120.2(2) . .
O5 Ir3 C37 162.4(2) . .
C35 Ir3 C37 66.8(3) . .
C36 Ir3 C37 40.1(3) . .
O6 Ir3 C39 109.5(3) . .
O5 Ir3 C39 105.1(2) . .
C35 Ir3 C39 39.1(3) . .
C36 Ir3 C39 66.1(3) . .
C37 Ir3 C39 67.1(3) . .
O6 Ir3 C38 98.3(2) . .
O5 Ir3 C38 142.2(2) . .
C35 Ir3 C38 66.0(3) . .
C36 Ir3 C38 65.6(3) . .
C37 Ir3 C38 38.7(3) . .
C39 Ir3 C38 40.4(3) . .
O6 Ir3 Cl3 84.55(13) . .
O5 Ir3 Cl3 84.65(13) . .
C35 Ir3 Cl3 128.7(2) . .
C36 Ir3 Cl3 98.2(2) . .
C37 Ir3 Cl3 100.0(2) . .
C39 Ir3 Cl3 164.2(2) . .
C38 Ir3 Cl3 132.74(19) . .
C7 N1 C14 118.1(5) . .
C7 N1 Ir1 117.8(4) . .
C14 N1 Ir1 123.9(4) . .
C8 N2 C9 118.1(5) . .
C8 N2 Ir2 117.2(4) . 3_677
C9 N2 Ir2 124.5(4) . 3_677
C1 O1 Ir2 117.3(4) . .
C2 O2 Ir2 117.2(4) . .
C4 O3 Ir1 117.5(4) . .
C5 O4 Ir1 117.0(4) . .
C7 O5 Ir3 114.1(4) . .
C8 O6 Ir3 113.8(4) . .
O1 C1 C6 124.6(6) . .
O1 C1 C2 115.5(5) . .
C6 C1 C2 119.9(5) . .
O2 C2 C3 125.8(6) . .
O2 C2 C1 114.6(5) . .
C3 C2 C1 119.6(5) . .
C4 C3 C2 120.2(5) . .
C4 C3 Cl1 119.7(5) . .
C2 C3 Cl1 120.1(5) . .
O3 C4 C3 124.0(6) . .
O3 C4 C5 115.3(5) . .
C3 C4 C5 120.7(5) . .
O4 C5 C6 125.3(6) . .
O4 C5 C4 115.5(5) . .
C6 C5 C4 119.2(5) . .
C1 C6 C5 120.2(5) . .
C1 C6 Cl2 119.8(5) . .
C5 C6 Cl2 120.0(5) . .
O5 C7 N1 122.3(5) . .
O5 C7 C8 116.0(5) . .
N1 C7 C8 121.6(5) . .
O6 C8 N2 121.7(5) . .
O6 C8 C7 117.3(5) . .
N2 C8 C7 121.0(5) . .
C10 C9 N2 120.6(6) . .
C10 C9 C14 118.9(6) . .
N2 C9 C14 120.5(6) . .
C11 C10 C9 120.7(7) . .
C10 C11 C12 120.4(7) . .
C13 C12 C11 120.3(7) . .
C12 C13 C14 120.7(7) . .
C13 C14 N1 120.8(6) . .
C13 C14 C9 118.9(6) . .
N1 C14 C9 120.3(5) . .
C19 C15 C16 107.5(6) . .
C19 C15 C20 128.6(7) . .
C16 C15 C20 123.8(7) . .
C19 C15 Ir1 71.2(4) . .
C16 C15 Ir1 70.4(4) . .
C20 C15 Ir1 126.1(5) . .
C17 C16 C15 107.9(6) . .
C17 C16 C21 127.4(6) . .
C15 C16 C21 124.5(6) . .
C17 C16 Ir1 71.0(4) . .
C15 C16 Ir1 70.2(4) . .
C21 C16 Ir1 128.7(5) . .
C16 C17 C18 108.4(6) . .
C16 C17 C22 125.7(7) . .
C18 C17 C22 125.8(7) . .
C16 C17 Ir1 70.3(4) . .
C18 C17 Ir1 69.7(4) . .
C22 C17 Ir1 125.5(5) . .
C19 C18 C17 107.1(6) . .
C19 C18 C23 127.9(7) . .
C17 C18 C23 124.5(7) . .
C19 C18 Ir1 71.4(4) . .
C17 C18 Ir1 70.7(4) . .
C23 C18 Ir1 129.2(5) . .
C18 C19 C15 109.0(6) . .
C18 C19 C24 125.2(7) . .
C15 C19 C24 125.8(7) . .
C18 C19 Ir1 69.9(4) . .
C15 C19 Ir1 69.8(4) . .
C24 C19 Ir1 124.8(5) . .
C26 C25 C29 107.8(6) . .
C26 C25 C30 128.3(7) . .
C29 C25 C30 123.9(7) . .
C26 C25 Ir2 70.1(4) . .
C29 C25 Ir2 69.3(4) . .
C30 C25 Ir2 125.1(5) . .
C25 C26 C27 109.8(6) . .
C25 C26 C31 125.5(8) . .
C27 C26 C31 124.5(8) . .
C25 C26 Ir2 71.4(4) . .
C27 C26 Ir2 69.8(4) . .
C31 C26 Ir2 122.2(5) . .
C26 C27 C28 106.3(7) . .
C26 C27 C32 125.6(7) . .
C28 C27 C32 127.5(7) . .
C26 C27 Ir2 70.3(4) . .
C28 C27 Ir2 71.2(4) . .
C32 C27 Ir2 130.3(6) . .
C29 C28 C27 108.2(6) . .
C29 C28 C33 126.0(7) . .
C27 C28 C33 125.8(7) . .
C29 C28 Ir2 69.3(3) . .
C27 C28 Ir2 69.1(4) . .
C33 C28 Ir2 125.3(5) . .
C28 C29 C25 107.8(6) . .
C28 C29 C34 126.7(6) . .
C25 C29 C34 125.1(6) . .
C28 C29 Ir2 71.2(4) . .
C25 C29 Ir2 71.0(4) . .
C34 C29 Ir2 129.1(4) . .
C39 C35 C36 109.3(6) . .
C39 C35 C40 124.2(8) . .
C36 C35 C40 126.6(8) . .
C39 C35 Ir3 71.0(4) . .
C36 C35 Ir3 70.5(4) . .
C40 C35 Ir3 123.6(5) . .
C35 C36 C37 108.4(6) . .
C35 C36 C41 127.3(8) . .
C37 C36 C41 124.3(8) . .
C35 C36 Ir3 70.3(4) . .
C37 C36 Ir3 70.3(4) . .
C41 C36 Ir3 125.4(5) . .
C38 C37 C36 106.8(6) . .
C38 C37 C42 127.4(7) . .
C36 C37 C42 125.7(7) . .
C38 C37 Ir3 71.0(4) . .
C36 C37 Ir3 69.6(4) . .
C42 C37 Ir3 127.4(5) . .
C37 C38 C39 109.1(6) . .
C37 C38 C43 126.8(7) . .
C39 C38 C43 123.9(7) . .
C37 C38 Ir3 70.4(4) . .
C39 C38 Ir3 69.5(4) . .
C43 C38 Ir3 123.2(5) . .
C35 C39 C38 106.3(6) . .
C35 C39 C44 129.1(8) . .
C38 C39 C44 124.4(8) . .
C35 C39 Ir3 70.0(4) . .
C38 C39 Ir3 70.1(4) . .
C44 C39 Ir3 128.9(6) . .
O9 S1 O7 108.9(6) . .
O9 S1 O8 113.0(7) . .
O7 S1 O8 110.9(6) . .
O9 S1 C45 110.5(5) . .
O7 S1 C45 106.5(5) . .
O8 S1 C45 106.9(5) . .
F3 C45 F1 113.1(9) . .
F3 C45 F2 112.6(8) . .
F1 C45 F2 102.3(8) . .
F3 C45 S1 110.2(6) . .
F1 C45 S1 107.2(6) . .
F2 C45 S1 111.1(7) . .
F3' C45' F1' 108.9(6) . .
F3' C45' F2' 113.0(7) . .
F1' C45' F2' 110.9(6) . .
F3' C45' S1' 110.5(5) . .
F1' C45' S1' 106.5(5) . .
F2' C45' S1' 106.9(5) . .
O9' S1' O7' 113.1(9) . .
O9' S1' O8' 112.6(8) . .
O7' S1' O8' 102.3(8) . .
O9' S1' C45' 110.2(6) . .
O7' S1' C45' 107.2(6) . .
O8' S1' C45' 111.1(7) . .

loop_
_geom_bond_atom_site_label_1
_geom_bond_atom_site_label_2
_geom_bond_distance
_geom_bond_site_symmetry_2
Ir1 N1 2.126(5) .
Ir1 O4 2.134(4) .
Ir1 O3 2.137(4) .
Ir1 C18 2.138(7) .
Ir1 C15 2.140(6) .
Ir1 C16 2.142(7) .
Ir1 C17 2.152(6) .
Ir1 C19 2.158(6) .
Ir2 N2 2.118(5) 3_677
Ir2 C27 2.121(7) .
Ir2 C29 2.123(6) .
Ir2 C26 2.128(7) .
Ir2 O1 2.138(4) .
Ir2 O2 2.139(4) .
Ir2 C25 2.145(7) .
Ir2 C28 2.149(6) .
Ir3 O6 2.110(4) .
Ir3 O5 2.113(4) .
Ir3 C35 2.122(7) .
Ir3 C36 2.125(7) .
Ir3 C37 2.135(6) .
Ir3 C39 2.135(7) .
Ir3 C38 2.143(6) .
Ir3 Cl3 2.4062(17) .
N1 C7 1.315(8) .
N1 C14 1.404(8) .
N2 C8 1.327(8) .
N2 C9 1.399(8) .
N2 Ir2 2.118(5) 3_677
Cl1 C3 1.722(6) .
Cl2 C6 1.725(6) .
O1 C1 1.254(7) .
O2 C2 1.267(7) .
O3 C4 1.251(7) .
O4 C5 1.262(7) .
O5 C7 1.280(7) .
O6 C8 1.274(7) .
C1 C6 1.382(8) .
C1 C2 1.532(8) .
C2 C3 1.385(8) .
C3 C4 1.384(8) .
C4 C5 1.511(8) .
C5 C6 1.403(9) .
C7 C8 1.480(8) .
C9 C10 1.391(10) .
C9 C14 1.435(9) .
C10 C11 1.374(12) .
C11 C12 1.384(13) .
C12 C13 1.380(11) .
C13 C14 1.387(9) .
C15 C19 1.435(10) .
C15 C16 1.443(9) .
C15 C20 1.504(9) .
C16 C17 1.424(10) .
C16 C21 1.481(11) .
C17 C18 1.452(10) .
C17 C22 1.497(9) .
C18 C19 1.424(10) .
C18 C23 1.508(10) .
C19 C24 1.514(11) .
C25 C26 1.408(11) .
C25 C29 1.449(9) .
C25 C30 1.509(11) .
C26 C27 1.450(11) .
C26 C31 1.509(11) .
C27 C28 1.450(10) .
C27 C32 1.478(11) .
C28 C29 1.443(10) .
C28 C33 1.480(10) .
C29 C34 1.499(10) .
C35 C39 1.424(11) .
C35 C36 1.427(11) .
C35 C40 1.488(11) .
C36 C37 1.462(10) .
C36 C41 1.521(11) .
C37 C38 1.416(10) .
C37 C42 1.471(11) .
C38 C39 1.478(10) .
C38 C43 1.508(10) .
C39 C44 1.485(12) .
C46 O10' 1.34(3) .
C46 O10 1.516(18) .
S1 O9 1.373(9) .
S1 O7 1.417(8) .
S1 O8 1.445(8) .
S1 C45 1.777(7) .
C45 F3 1.303(10) .
C45 F1 1.333(10) .
C45 F2 1.368(10) .
C45' F3' 1.373(9) .
C45' F1' 1.417(8) .
C45' F2' 1.445(8) .
C45' S1' 1.777(7) .
S1' O9' 1.303(10) .
S1' O7' 1.333(10) .
S1' O8' 1.368(10) .

loop_
_geom_torsion_atom_site_label_1
_geom_torsion_atom_site_label_2
_geom_torsion_atom_site_label_3
_geom_torsion_atom_site_label_4
_geom_torsion
_geom_torsion_site_symmetry_1
Ir2 O1 C1 C6 -175.8(5) .
Ir2 O1 C1 C2 5.2(6) .
Ir2 O2 C2 C3 174.3(5) .
Ir2 O2 C2 C1 -6.3(6) .
O1 C1 C2 O2 0.7(7) .
C6 C1 C2 O2 -178.3(5) .
O1 C1 C2 C3 -179.8(5) .
C6 C1 C2 C3 1.1(8) .
O2 C2 C3 C4 179.0(6) .
C1 C2 C3 C4 -0.4(8) .
O2 C2 C3 Cl1 -1.8(9) .
C1 C2 C3 Cl1 178.8(4) .
Ir1 O3 C4 C3 176.3(4) .
Ir1 O3 C4 C5 -3.5(7) .
C2 C3 C4 O3 177.0(6) .
Cl1 C3 C4 O3 -2.2(8) .
C2 C3 C4 C5 -3.2(9) .
Cl1 C3 C4 C5 177.6(4) .
Ir1 O4 C5 C6 175.1(5) .
Ir1 O4 C5 C4 -2.9(6) .
O3 C4 C5 O4 4.3(8) .
C3 C4 C5 O4 -175.5(5) .
O3 C4 C5 C6 -173.8(5) .
C3 C4 C5 C6 6.4(8) .
O1 C1 C6 C5 -176.9(6) .
C2 C1 C6 C5 2.1(9) .
O1 C1 C6 Cl2 1.2(9) .
C2 C1 C6 Cl2 -179.9(4) .
O4 C5 C6 C1 176.5(6) .
C4 C5 C6 C1 -5.6(9) .
O4 C5 C6 Cl2 -1.6(9) .
C4 C5 C6 Cl2 176.3(4) .
Ir3 O5 C7 N1 171.6(5) .
Ir3 O5 C7 C8 -10.7(6) .
C14 N1 C7 O5 -176.9(5) .
Ir1 N1 C7 O5 -2.0(8) .
C14 N1 C7 C8 5.5(9) .
Ir1 N1 C7 C8 -179.6(4) .
Ir3 O6 C8 N2 -169.9(5) .
Ir3 O6 C8 C7 9.5(7) .
C9 N2 C8 O6 175.9(6) .
Ir2 N2 C8 O6 0.6(8) 3_677
C9 N2 C8 C7 -3.3(9) .
Ir2 N2 C8 C7 -178.6(4) 3_677
O5 C7 C8 O6 0.9(8) .
N1 C7 C8 O6 178.6(5) .
O5 C7 C8 N2 -179.8(5) .
N1 C7 C8 N2 -2.1(9) .
C8 N2 C9 C10 -176.2(7) .
Ir2 N2 C9 C10 -1.3(10) 3_677
C8 N2 C9 C14 5.1(9) .
Ir2 N2 C9 C14 180.0(5) 3_677
N2 C9 C10 C11 -178.4(8) .
C14 C9 C10 C11 0.3(13) .
C9 C10 C11 C12 -3.5(15) .
C10 C11 C12 C13 5.0(16) .
C11 C12 C13 C14 -3.2(14) .
C12 C13 C14 N1 -178.2(7) .
C12 C13 C14 C9 0.0(11) .
C7 N1 C14 C13 174.5(6) .
Ir1 N1 C14 C13 -0.1(9) .
C7 N1 C14 C9 -3.7(9) .
Ir1 N1 C14 C9 -178.2(5) .
C10 C9 C14 C13 1.4(10) .
N2 C9 C14 C13 -179.8(6) .
C10 C9 C14 N1 179.6(7) .
N2 C9 C14 N1 -1.6(10) .
C19 C15 C16 C17 -0.6(7) .
C20 C15 C16 C17 -177.8(6) .
Ir1 C15 C16 C17 61.3(4) .
C19 C15 C16 C21 174.1(6) .
C20 C15 C16 C21 -3.1(11) .
Ir1 C15 C16 C21 -124.0(7) .
C19 C15 C16 Ir1 -61.9(4) .
C20 C15 C16 Ir1 120.9(6) .
C15 C16 C17 C18 -1.3(7) .
C21 C16 C17 C18 -175.8(7) .
Ir1 C16 C17 C18 59.5(4) .
C15 C16 C17 C22 179.1(6) .
C21 C16 C17 C22 4.6(11) .
Ir1 C16 C17 C22 -120.1(7) .
C15 C16 C17 Ir1 -60.8(4) .
C21 C16 C17 Ir1 124.7(7) .
C16 C17 C18 C19 2.7(7) .
C22 C17 C18 C19 -177.7(6) .
Ir1 C17 C18 C19 62.6(4) .
C16 C17 C18 C23 175.2(6) .
C22 C17 C18 C23 -5.2(10) .
Ir1 C17 C18 C23 -124.9(6) .
C16 C17 C18 Ir1 -59.8(4) .
C22 C17 C18 Ir1 119.8(7) .
C17 C18 C19 C15 -3.1(7) .
C23 C18 C19 C15 -175.2(6) .
Ir1 C18 C19 C15 59.0(4) .
C17 C18 C19 C24 178.8(6) .
C23 C18 C19 C24 6.6(11) .
Ir1 C18 C19 C24 -119.1(7) .
C17 C18 C19 Ir1 -62.1(4) .
C23 C18 C19 Ir1 125.7(7) .
C16 C15 C19 C18 2.3(7) .
C20 C15 C19 C18 179.3(6) .
Ir1 C15 C19 C18 -59.1(4) .
C16 C15 C19 C24 -179.6(6) .
C20 C15 C19 C24 -2.6(11) .
Ir1 C15 C19 C24 119.0(7) .
C16 C15 C19 Ir1 61.4(4) .
C20 C15 C19 Ir1 -121.6(7) .
C29 C25 C26 C27 0.1(8) .
C30 C25 C26 C27 179.0(7) .
Ir2 C25 C26 C27 59.4(5) .
C29 C25 C26 C31 -176.0(7) .
C30 C25 C26 C31 2.9(12) .
Ir2 C25 C26 C31 -116.7(8) .
C29 C25 C26 Ir2 -59.3(4) .
C30 C25 C26 Ir2 119.6(7) .
C25 C26 C27 C28 2.1(8) .
C31 C26 C27 C28 178.3(7) .
Ir2 C26 C27 C28 62.5(4) .
C25 C26 C27 C32 173.6(7) .
C31 C26 C27 C32 -10.2(12) .
Ir2 C26 C27 C32 -126.0(8) .
C25 C26 C27 Ir2 -60.4(5) .
C31 C26 C27 Ir2 115.8(7) .
C26 C27 C28 C29 -3.6(7) .
C32 C27 C28 C29 -174.8(7) .
Ir2 C27 C28 C29 58.4(4) .
C26 C27 C28 C33 178.8(6) .
C32 C27 C28 C33 7.6(12) .
Ir2 C27 C28 C33 -119.2(7) .
C26 C27 C28 Ir2 -62.0(5) .
C32 C27 C28 Ir2 126.8(8) .
C27 C28 C29 C25 3.7(7) .
C33 C28 C29 C25 -178.7(6) .
Ir2 C28 C29 C25 62.0(4) .
C27 C28 C29 C34 176.4(6) .
C33 C28 C29 C34 -5.9(10) .
Ir2 C28 C29 C34 -125.3(6) .
C27 C28 C29 Ir2 -58.3(4) .
C33 C28 C29 Ir2 119.3(7) .
C26 C25 C29 C28 -2.3(7) .
C30 C25 C29 C28 178.7(6) .
Ir2 C25 C29 C28 -62.1(4) .
C26 C25 C29 C34 -175.3(6) .
C30 C25 C29 C34 5.8(10) .
Ir2 C25 C29 C34 124.9(6) .
C26 C25 C29 Ir2 59.8(5) .
C30 C25 C29 Ir2 -119.2(7) .
C39 C35 C36 C37 -0.4(8) .
C40 C35 C36 C37 178.1(7) .
Ir3 C35 C36 C37 60.2(5) .
C39 C35 C36 C41 179.3(7) .
C40 C35 C36 C41 -2.2(12) .
Ir3 C35 C36 C41 -120.1(8) .
C39 C35 C36 Ir3 -60.6(5) .
C40 C35 C36 Ir3 117.9(7) .
C35 C36 C37 C38 1.4(7) .
C41 C36 C37 C38 -178.3(7) .
Ir3 C36 C37 C38 61.6(4) .
C35 C36 C37 C42 177.8(7) .
C41 C36 C37 C42 -1.9(11) .
Ir3 C36 C37 C42 -122.0(7) .
C35 C36 C37 Ir3 -60.2(5) .
C41 C36 C37 Ir3 120.1(7) .
C36 C37 C38 C39 -1.8(7) .
C42 C37 C38 C39 -178.2(7) .
Ir3 C37 C38 C39 58.8(5) .
C36 C37 C38 C43 -177.9(6) .
C42 C37 C38 C43 5.7(11) .
Ir3 C37 C38 C43 -117.3(7) .
C36 C37 C38 Ir3 -60.6(4) .
C42 C37 C38 Ir3 123.0(7) .
C36 C35 C39 C38 -0.7(8) .
C40 C35 C39 C38 -179.3(7) .
Ir3 C35 C39 C38 -61.0(4) .
C36 C35 C39 C44 -175.3(8) .
C40 C35 C39 C44 6.1(12) .
Ir3 C35 C39 C44 124.4(8) .
C36 C35 C39 Ir3 60.3(5) .
C40 C35 C39 Ir3 -118.2(7) .
C37 C38 C39 C35 1.6(7) .
C43 C38 C39 C35 177.8(6) .
Ir3 C38 C39 C35 60.9(5) .
C37 C38 C39 C44 176.5(7) .
C43 C38 C39 C44 -7.2(11) .
Ir3 C38 C39 C44 -124.1(8) .
C37 C38 C39 Ir3 -59.4(5) .
C43 C38 C39 Ir3 116.9(7) .
O9 S1 C45 F3 -177.3(9) .
O7 S1 C45 F3 -59.2(8) .
O8 S1 C45 F3 59.3(9) .
O9 S1 C45 F1 -53.9(9) .
O7 S1 C45 F1 64.2(8) .
O8 S1 C45 F1 -177.2(8) .
O9 S1 C45 F2 57.1(8) .
O7 S1 C45 F2 175.2(7) .
O8 S1 C45 F2 -66.2(8) .
F3' C45' S1' O9' -177.3(9) .
F1' C45' S1' O9' -59.2(8) .
F2' C45' S1' O9' 59.3(9) .
F3' C45' S1' O7' -53.9(9) .
F1' C45' S1' O7' 64.2(8) .
F2' C45' S1' O7' -177.2(8) .
F3' C45' S1' O8' 57.1(8) .
F1' C45' S1' O8' 175.2(7) .
F2' C45' S1' O8' -66.2(8) .
